data_2200107
loop_
_publ_author_name
'Lucas, Nigel T.'
'Notaras, Eleni G. A.'
'Humphrey, Mark G.'

_publ_section_title
;
 W~2~Ir~2~(CO)~10~(\h^5^-C~5~H~4~Me)~2~
;
_journal_issue 4
_journal_name_full 'Acta Crystallographica Section E'
_journal_page_first m132
_journal_page_last m133
_journal_paper_doi 10.1107/S1600536801003750
_journal_volume 57
_journal_year 2001
_chemical_formula_iupac '[W2 Ir2 (C6 H7)2 (C O)10]'
_chemical_formula_moiety 'C22 H14 Ir2 O10 W2'
_chemical_formula_structural '(C5 H4 (C H3))2 (C O)10 Ir2 W2'
_chemical_formula_sum 'C22 H14 Ir2 O10 W2'
_chemical_formula_weight 1190.49
_space_group_IT_number 14
_symmetry_cell_setting monoclinic
_symmetry_space_group_name_Hall '-P 2yn'
_symmetry_space_group_name_H-M 'P 1 21/n 1'
_cell_angle_alpha 90
_cell_angle_beta 94.7702(4)
_cell_angle_gamma 90
_cell_formula_units_Z 8
_cell_length_a 18.30350(10)
_cell_length_b 8.56290(10)
_cell_length_c 31.2876(2)
_cell_measurement_reflns_used 267775
_cell_measurement_temperature 200
_cell_measurement_theta_max 30.034
_cell_measurement_theta_min 2.910
_cell_volume 4886.75(7)
_computing_cell_refinement 'HKL SCALEPACK (Otwinowski & Minor, 1997)'
_computing_data_collection 'KappaCCD Software (Nonius, 1997)'
_computing_data_reduction
;
DENZO and Scalepak (Otwinowski & Minor, 1997)
;
_computing_publication_material TEXSAN
_computing_structure_refinement 'TEXSAN (Molecular Structure Corporation, 1997)'
_computing_structure_solution
;
PATTY in DIRDIF92 (Beurskens et al., 1992)
;
_diffrn_ambient_temperature 200
_diffrn_measurement_device_type 'Nonius KappaCCD'
_diffrn_measurement_method '\f and \w'
_diffrn_radiation_monochromator graphite
_diffrn_radiation_source 'fine-focus sealed tube'
_diffrn_radiation_type MoK\a
_diffrn_radiation_wavelength .7107
_diffrn_reflns_av_R_equivalents .077
_diffrn_reflns_av_sigmaI/netI .040
_diffrn_reflns_limit_h_max 25
_diffrn_reflns_limit_h_min -25
_diffrn_reflns_limit_k_max 10
_diffrn_reflns_limit_k_min -12
_diffrn_reflns_limit_l_max 44
_diffrn_reflns_limit_l_min -44
_diffrn_reflns_number 129999
_diffrn_reflns_reduction_process 'Lp corrections applied'
_diffrn_reflns_theta_max 30.06
_diffrn_reflns_theta_min 3.22
_exptl_absorpt_coefficient_mu 20.339
_exptl_absorpt_correction_T_max .193
_exptl_absorpt_correction_T_min .029
_exptl_absorpt_correction_type integration
_exptl_absorpt_process_details
;
Gaussian (Coppens, 1970) implemented in maXus (1999)
;
_exptl_crystal_colour red-brown
_exptl_crystal_density_diffrn 3.236
_exptl_crystal_density_meas ?
_exptl_crystal_description needle
_exptl_crystal_F_000 4224.00
_exptl_crystal_size_max .40
_exptl_crystal_size_mid .20
_exptl_crystal_size_min .15
_refine_diff_density_max 3.35
_refine_diff_density_min -2.86
_refine_ls_extinction_method none
_refine_ls_goodness_of_fit_all 2.400
_refine_ls_goodness_of_fit_ref 1.812
_refine_ls_hydrogen_treatment noref
_refine_ls_matrix_type full
_refine_ls_number_constraints 0
_refine_ls_number_parameters 649
_refine_ls_number_reflns 12656
_refine_ls_number_restraints 0
_refine_ls_R_factor_all .0586
_refine_ls_R_factor_gt .0423
_refine_ls_shift/su_max .0320
_refine_ls_shift/su_mean .0010
_refine_ls_structure_factor_coef F
_refine_ls_weighting_details 'w = 1/[\s^2^(Fo) + 0.00040|Fo|^2^]'
_refine_ls_weighting_scheme sigma
_refine_ls_wR_factor_all .0758
_refine_ls_wR_factor_ref .0537
_reflns_number_gt 12656
_reflns_number_total 14253
_reflns_threshold_expression I>2\s(I)
_cod_data_source_file bt6017.cif
_cod_data_source_block I
_cod_depositor_comments
;
The following automatic conversions were performed:

'_exptl_crystal_density_meas' value 'not measured' was changed to '?'
- the value is perceived as not measured.

Automatic conversion script
Id: cif_fix_values 3008 2015-01-20 13:52:24Z robertas 
;
_cod_original_cell_volume 4886.75(6)
_cod_original_sg_symbol_H-M 'P 21/n'
_cod_database_code 2200107
_cod_database_fobs_code 2200107

loop_
_symmetry_equiv_pos_as_xyz
'  +x,  +y,  +z'
1/2-x,1/2+y,1/2-z
'  -x,  -y,  -z'
1/2+x,1/2-y,1/2+z

loop_
_atom_site_label
_atom_site_fract_x
_atom_site_fract_y
_atom_site_fract_z
_atom_site_U_iso_or_equiv
_atom_site_adp_type
_atom_site_calc_flag
_atom_site_calc_attached_atom
_atom_site_refinement_flags
_atom_site_occupancy
Ir1 .56524(2) .31024(3) .346149(9) .02105(7) Uani d ? . 1.000
Ir2 .64578(2) .05483(3) .327935(9) .02159(7) Uani d ? . 1.000
Ir5 .24298(2) .05311(4) .095900(10) .02709(8) Uani d ? . 1.000
Ir6 .26744(2) -.20304(4) .146880(10) .02679(8) Uani d ? . 1.000
W3 .62643(2) .12848(4) .414546(9) .02057(8) Uani d ? . 1.000
W4 .72109(2) .32363(4) .362323(9) .02030(7) Uani d ? . 1.000
W7 .36056(2) -.14311(4) .080690(10) .02391(8) Uani d ? . 1.000
W8 .36385(2) .05680(4) .159980(10) .02461(8) Uani d ? . 1.000
O11 .5062(4) .5362(8) .4090(2) .051(2) Uani d ? . 1.000
O12 .4335(4) .0952(8) .3361(2) .044(2) Uani d ? . 1.000
O13 .5345(4) .4946(8) .2618(2) .046(2) Uani d ? . 1.000
O21 .7802(4) -.1525(8) .3349(2) .049(2) Uani d ? . 1.000
O22 .5335(4) -.2103(8) .3251(2) .049(2) Uani d ? . 1.000
O23 .6389(4) .1390(8) .2332(2) .051(2) Uani d ? . 1.000
O31 .6904(3) .4130(7) .4662(2) .033(2) Uani d ? . 1.000
O32 .7721(4) -.0572(7) .4331(2) .042(2) Uani d ? . 1.000
O41 .6635(4) .6530(7) .3854(2) .039(2) Uani d ? . 1.000
O42 .7041(4) .4409(8) .2675(2) .046(2) Uani d ? . 1.000
O51 .2962(4) .2713(8) .0280(2) .057(2) Uani d ? . 1.000
O52 .1381(4) -.1523(7) .0406(2) .048(2) Uani d ? . 1.000
O53 .1250(4) .2390(9) .1376(3) .065(3) Uani d ? . 1.000
O61 .3621(4) -.4158(8) .2063(2) .052(2) Uani d ? . 1.000
O62 .1878(4) -.4614(8) .0953(2) .055(2) Uani d ? . 1.000
O63 .1489(4) -.1173(9) .2061(2) .057(2) Uani d ? . 1.000
O71 .4749(4) .1224(8) .0748(2) .050(2) Uani d ? . 1.000
O72 .4791(4) -.3240(7) .1390(2) .039(2) Uani d ? . 1.000
O81 .3560(4) .3847(7) .1187(2) .044(2) Uani d ? . 1.000
O82 .2421(4) .1794(9) .2154(2) .052(2) Uani d ? . 1.000
C11 .5299(5) .4550(10) .3856(3) .031(2) Uani d ? . 1.000
C12 .4839(5) .1730(10) .3402(3) .029(2) Uani d ? . 1.000
C13 .5474(5) .4262(9) .2926(3) .030(2) Uani d ? . 1.000
C21 .7294(5) -.0730(10) .3334(3) .032(2) Uani d ? . 1.000
C22 .5743(5) -.1110(10) .3279(3) .033(2) Uani d ? . 1.000
C23 .6427(5) .1090(10) .2690(2) .030(2) Uani d ? . 1.000
C31 .6702(4) .3151(9) .4426(2) .022(2) Uani d ? . 1.000
C32 .7209(5) .0120(10) .4249(3) .033(2) Uani d ? . 1.000
C41 .6794(5) .5300(10) .3763(3) .030(2) Uani d ? . 1.000
C42 .7055(5) .3890(10) .3011(3) .032(2) Uani d ? . 1.000
C51 .2748(5) .1900(10) .0544(3) .033(2) Uani d ? . 1.000
C52 .1775(5) -.0760(10) .0619(3) .036(2) Uani d ? . 1.000
C53 .1712(5) .1710(10) .1236(3) .038(3) Uani d ? . 1.000
C61 .3264(5) -.3330(10) .1843(3) .034(2) Uani d ? . 1.000
C62 .2202(6) -.3620(10) .1124(3) .036(2) Uani d ? . 1.000
C63 .1951(6) -.1450(10) .1854(3) .041(3) Uani d ? . 1.000
C71 .4292(5) .0320(10) .0821(3) .037(2) Uani d ? . 1.000
C72 .4322(5) -.2520(10) .1198(3) .030(2) Uani d ? . 1.000
C81 .3552(5) .2605(9) .1309(3) .030(2) Uani d ? . 1.000
C82 .2834(5) .1300(10) .1936(3) .044(3) Uani d ? . 1.000
C301 .5522(5) .1480(10) .4727(3) .030(2) Uani d ? . 1.000
C302 .5051(5) .1040(10) .4378(3) .031(2) Uani d ? . 1.000
C303 .5272(5) -.0430(10) .4234(3) .035(2) Uani d ? . 1.000
C304 .5910(6) -.0900(10) .4499(3) .036(2) Uani d ? . 1.000
C305 .6057(5) .0290(9) .4805(2) .027(2) Uani d ? . 1.000
C311 .5461(6) .2910(10) .5008(3) .041(3) Uani d ? . 1.000
C401 .8390(4) .2960(10) .3409(3) .028(2) Uani d ? . 1.000
C402 .8354(5) .1950(10) .3767(3) .034(2) Uani d ? . 1.000
C403 .8249(5) .2850(10) .4129(3) .040(3) Uani d ? . 1.000
C404 .8209(4) .4450(10) .4004(3) .033(2) Uani d ? . 1.000
C405 .8300(4) .4490(10) .3554(3) .028(2) Uani d ? . 1.000
C411 .8602(5) .2400(10) .2974(3) .043(3) Uani d ? . 1.000
C701 .4267(5) -.2570(10) .0267(3) .035(2) Uani d ? . 1.000
C702 .3764(6) -.3670(10) .0414(3) .037(2) Uani d ? . 1.000
C703 .3036(6) -.3170(10) .0289(3) .043(3) Uani d ? . 1.000
C704 .3081(5) -.1730(10) .0086(3) .035(2) Uani d ? . 1.000
C705 .3819(6) -.1370(10) .0079(3) .041(3) Uani d ? . 1.000
C711 .5064(6) -.2670(10) .0287(3) .051(3) Uani d ? . 1.000
C801 .4786(5) .1720(10) .1819(3) .033(2) Uani d ? . 1.000
C802 .4302(5) .1830(10) .2154(3) .037(2) Uani d ? . 1.000
C803 .4125(5) .0310(10) .2308(3) .037(2) Uani d ? . 1.000
C804 .4515(5) -.0720(10) .2059(3) .039(3) Uani d ? . 1.000
C805 .4921(5) .0130(10) .1766(3) .030(2) Uani d ? . 1.000
C811 .5166(6) .3030(10) .1624(3) .044(3) Uani d ? . 1.000
H302 .4646 .1630 .4257 .037 Uiso c ? . 1.000
H303 .5040 -.1013 .4002 .042 Uiso c ? . 1.000
H304 .6183 -.1830 .4473 .043 Uiso c ? . 1.000
H305 .6446 .0293 .5026 .033 Uiso c ? . 1.000
H311b .5068 .3550 .4892 .050 Uiso c ? . 1.000
H311a .5372 .2597 .5290 .050 Uiso c ? . 1.000
H311c .5906 .3490 .5017 .050 Uiso c ? . 1.000
H402 .8394 .0846 .3761 .041 Uiso c ? . 1.000
H403 .8212 .2463 .4411 .047 Uiso c ? . 1.000
H404 .8136 .5320 .4184 .040 Uiso c ? . 1.000
H405 .8300 .5403 .3382 .034 Uiso c ? . 1.000
H411a .9112 .2175 .2993 .051 Uiso c ? . 1.000
H411b .8495 .3195 .2767 .051 Uiso c ? . 1.000
H411c .8333 .1485 .2893 .051 Uiso c ? . 1.000
H702 .3893 -.4595 .0572 .044 Uiso c ? . 1.000
H703 .2598 -.3724 .0335 .052 Uiso c ? . 1.000
H704 .2680 -.1115 -.0027 .042 Uiso c ? . 1.000
H705 .3999 -.0431 -.0037 .049 Uiso c ? . 1.000
H711c .5236 -.3336 .0517 .061 Uiso c ? . 1.000
H711a .5208 -.3081 .0025 .061 Uiso c ? . 1.000
H711b .5268 -.1658 .0333 .061 Uiso c ? . 1.000
H802 .4122 .2784 .2261 .044 Uiso c ? . 1.000
H803 .3816 .0056 .2528 .045 Uiso c ? . 1.000
H804 .4508 -.1824 .2084 .047 Uiso c ? . 1.000
H805 .5229 -.0312 .1568 .036 Uiso c ? . 1.000
H811c .4826 .3845 .1553 .052 Uiso c ? . 1.000
H811a .5546 .3407 .1822 .052 Uiso c ? . 1.000
H811b .5370 .2678 .1372 .052 Uiso c ? . 1.000

loop_
_atom_site_aniso_label
_atom_site_aniso_U_11
_atom_site_aniso_U_22
_atom_site_aniso_U_33
_atom_site_aniso_U_12
_atom_site_aniso_U_13
_atom_site_aniso_U_23
Ir1 .02050(10) .02060(10) .02180(10) .00120(10) .00010(10) .00030(10)
Ir2 .0245(2) .01950(10) .02090(10) .00010(10) .00250(10) -.00250(10)
Ir5 .0261(2) .0230(2) .0308(2) .00100(10) -.00590(10) .00180(10)
Ir6 .0285(2) .0236(2) .0281(2) -.00320(10) .00100(10) .00330(10)
W3 .0230(2) .0203(2) .01850(10) -.00090(10) .00250(10) .00130(10)
W4 .0203(2) .0214(2) .01920(10) -.00220(10) .00110(10) .00050(10)
W7 .0255(2) .0221(2) .0234(2) -.00150(10) -.00210(10) .00150(10)
W8 .0256(2) .0223(2) .0250(2) -.00100(10) -.00340(10) -.00020(10)
O11 .061(5) .043(4) .051(4) .012(4) .016(4) -.017(3)
O12 .030(3) .038(3) .063(5) -.008(3) -.010(3) -.007(3)
O13 .057(4) .051(4) .028(3) -.002(4) -.009(3) .012(3)
O21 .041(4) .040(4) .070(5) .020(3) .017(4) .008(4)
O22 .048(4) .032(3) .067(5) -.019(3) -.002(4) -.010(3)
O23 .064(5) .054(4) .035(4) .000(4) -.002(3) .001(3)
O31 .042(4) .037(3) .019(3) -.018(3) .001(2) -.001(2)
O32 .040(4) .047(4) .038(4) .018(3) .003(3) .025(3)
O41 .041(4) .019(3) .057(4) -.002(3) .007(3) .001(3)
O42 .042(4) .074(5) .023(3) -.007(4) .002(3) .018(3)
O51 .073(6) .045(4) .050(4) -.017(4) -.016(4) -.002(4)
O52 .051(4) .036(4) .054(4) -.003(3) -.022(4) .000(3)
O53 .047(5) .054(5) .095(7) .017(4) .009(4) -.019(5)
O61 .057(5) .047(4) .050(4) .004(4) -.007(4) .022(4)
O62 .068(5) .035(4) .060(5) -.019(4) -.007(4) -.009(3)
O63 .049(5) .064(5) .059(5) -.007(4) .019(4) -.013(4)
O71 .061(5) .049(4) .041(4) -.016(4) .003(3) .006(3)
O72 .038(4) .033(3) .043(4) .011(3) -.011(3) .006(3)
O81 .055(5) .026(3) .050(4) -.004(3) -.010(3) .002(3)
O82 .042(4) .072(5) .043(4) -.006(4) .009(3) -.018(4)
C11 .033(5) .035(5) .026(4) .000(4) .002(3) .000(4)
C12 .029(4) .032(4) .026(4) -.001(4) .001(3) .003(3)
C13 .029(4) .024(4) .035(5) .003(3) -.006(4) -.005(4)
C21 .031(5) .027(4) .039(5) -.004(4) .008(4) -.001(4)
C22 .036(5) .033(5) .029(4) .007(4) .005(4) -.009(4)
C23 .040(5) .029(4) .020(4) .007(4) -.001(3) -.005(3)
C31 .028(4) .021(4) .017(3) -.001(3) .004(3) .001(3)
C32 .045(5) .023(4) .033(5) .001(4) .015(4) .007(4)
C41 .033(5) .029(4) .029(4) -.005(4) .001(3) .004(3)
C42 .028(4) .033(5) .034(5) -.009(4) -.001(4) .009(4)
C51 .037(5) .030(4) .031(4) -.003(4) -.009(4) -.001(4)
C52 .029(5) .035(5) .044(5) .002(4) -.011(4) .002(4)
C53 .033(5) .031(5) .051(6) .004(4) .004(4) .004(4)
C61 .037(5) .035(5) .032(5) .002(4) .007(4) .013(4)
C62 .053(6) .022(4) .034(5) .001(4) .002(4) -.001(4)
C63 .041(6) .037(5) .046(6) -.013(4) .009(5) -.002(4)
C71 .028(5) .031(5) .050(6) -.008(4) -.012(4) .005(4)
C72 .030(4) .027(4) .031(4) .001(4) -.005(3) -.009(4)
C81 .040(5) .022(4) .026(4) .004(4) -.009(3) .002(3)
C82 .030(5) .067(7) .033(5) -.008(5) .004(4) -.017(5)
C301 .033(5) .032(4) .025(4) -.009(4) .007(3) .002(3)
C302 .028(4) .040(5) .028(4) -.003(4) .013(3) -.002(4)
C303 .053(6) .031(5) .023(4) -.010(4) .018(4) -.008(3)
C304 .061(6) .020(4) .029(4) .002(4) .011(4) .000(3)
C305 .034(4) .029(4) .020(4) -.001(4) .005(3) .006(3)
C311 .046(6) .042(5) .039(5) -.017(5) .018(4) -.007(4)
C401 .009(3) .039(5) .035(4) -.004(3) .002(3) -.005(4)
C402 .016(4) .040(5) .046(5) -.001(4) .003(4) -.006(4)
C403 .020(4) .065(7) .033(5) -.005(4) .001(3) .003(5)
C404 .020(4) .050(6) .029(4) -.011(4) .001(3) -.003(4)
C405 .017(4) .037(5) .029(4) -.012(3) -.002(3) -.007(3)
C411 .040(5) .041(5) .050(6) .001(5) .016(4) -.010(5)
C701 .041(5) .026(4) .037(5) -.001(4) -.001(4) -.011(4)
C702 .050(6) .039(5) .022(4) -.001(4) .005(4) -.008(4)
C703 .045(6) .049(6) .037(5) -.014(5) .006(4) -.006(4)
C704 .044(5) .032(4) .028(4) .014(4) -.005(4) -.006(4)
C705 .055(6) .039(5) .028(4) -.016(5) -.003(4) .005(4)
C711 .044(6) .066(7) .044(6) .017(6) .007(5) .004(5)
C801 .034(5) .026(4) .037(5) -.003(4) -.011(4) .008(4)
C802 .035(5) .043(5) .032(5) .005(4) -.011(4) -.018(4)
C803 .038(5) .044(5) .028(4) -.005(4) -.010(4) -.006(4)
C804 .043(5) .033(5) .038(5) -.004(4) -.022(4) .012(4)
C805 .027(4) .033(4) .029(4) .000(4) -.009(3) -.007(4)
C811 .043(6) .032(5) .055(6) -.009(4) .000(5) .002(4)

loop_
_atom_type_symbol
_atom_type_scat_dispersion_real
_atom_type_scat_dispersion_imag
_atom_type_scat_source
C .002 .002
;International Tables for Crystallography
(1992, Vol. C, Tables 4.2.6.8 and 6.1.1.1)
;
H .000 .000
;International Tables for Crystallography
(1992, Vol. C, Table 6.1.1.2)
;
Ir -2.066 7.990
;International Tables for Crystallography
(1992, Vol. C, Tables 4.2.6.8 and 6.1.1.1)
;
O .008 .006
;International Tables for Crystallography
(1992, Vol. C, Tables 4.2.6.8 and 6.1.1.1)
;
W -1.421 6.872
;International Tables for Crystallography
(1992, Vol. C, Tables 4.2.6.8 and 6.1.1.1)
;

loop_
_geom_angle_atom_site_label_1
_geom_angle_atom_site_label_2
_geom_angle_atom_site_label_3
_geom_angle
_geom_angle_publ_flag
Ir2 Ir1 W3 61.650(10) no
Ir2 Ir1 W4 61.290(10) no
Ir2 Ir1 C11 151.5(3) no
Ir2 Ir1 C12 85.2(3) no
Ir2 Ir1 C13 106.5(2) no
W3 Ir1 W4 63.740(10) no
W3 Ir1 C11 90.1(3) no
W3 Ir1 C12 89.5(2) no
W3 Ir1 C13 164.9(3) no
W4 Ir1 C11 104.4(3) no
W4 Ir1 C12 143.9(3) no
W4 Ir1 C13 103.0(3) no
C11 Ir1 C12 99.2(4) no
C11 Ir1 C13 100.7(3) no
C12 Ir1 C13 99.0(3) no
Ir1 Ir2 W3 60.550(10) no
Ir1 Ir2 W4 61.670(10) no
Ir1 Ir2 C21 154.1(3) no
Ir1 Ir2 C22 102.2(2) no
Ir1 Ir2 C23 92.1(2) no
W3 Ir2 W4 63.500(10) no
W3 Ir2 C21 102.0(3) no
W3 Ir2 C22 91.5(2) no
W3 Ir2 C23 151.6(2) no
W4 Ir2 C21 94.0(3) no
W4 Ir2 C22 154.4(2) no
W4 Ir2 C23 98.4(3) no
C21 Ir2 C22 96.9(4) no
C21 Ir2 C23 100.8(4) no
C22 Ir2 C23 102.2(4) no
Ir6 Ir5 W7 61.710(10) no
Ir6 Ir5 W8 61.250(10) no
Ir6 Ir5 C51 149.4(3) no
Ir6 Ir5 C52 85.7(3) no
Ir6 Ir5 C53 104.1(3) no
W7 Ir5 W8 64.240(10) no
W7 Ir5 C51 88.2(3) no
W7 Ir5 C52 90.8(3) no
W7 Ir5 C53 162.9(3) no
W8 Ir5 C51 102.3(3) no
W8 Ir5 C52 144.9(3) no
W8 Ir5 C53 101.3(3) no
C51 Ir5 C52 101.1(4) no
C51 Ir5 C53 104.5(4) no
C52 Ir5 C53 97.7(4) no
Ir5 Ir6 W7 60.450(10) no
Ir5 Ir6 W8 61.670(10) no
Ir5 Ir6 C61 153.4(3) no
Ir5 Ir6 C62 101.5(3) no
Ir5 Ir6 C63 94.1(3) no
W7 Ir6 W8 63.960(10) no
W7 Ir6 C61 102.3(3) no
W7 Ir6 C62 89.3(3) no
W7 Ir6 C63 153.7(3) no
W8 Ir6 C61 93.2(3) no
W8 Ir6 C62 152.7(3) no
W8 Ir6 C63 99.2(3) no
C61 Ir6 C62 98.1(4) no
C61 Ir6 C63 98.6(4) no
C62 Ir6 C63 103.6(4) no
Ir1 W3 Ir2 57.800(10) no
Ir1 W3 W4 59.020(10) no
Ir1 W3 C31 90.7(2) no
Ir1 W3 C32 133.4(2) no
Ir1 W3 C301 109.2(2) no
Ir1 W3 C302 87.7(2) no
Ir1 W3 C303 99.9(2) no
Ir1 W3 C304 135.2(3) no
Ir1 W3 C305 143.9(2) no
Ir2 W3 W4 58.490(10) no
Ir2 W3 C31 122.0(2) no
Ir2 W3 C32 82.5(2) no
Ir2 W3 C301 151.3(2) no
Ir2 W3 C302 117.6(2) no
Ir2 W3 C303 97.6(2) no
Ir2 W3 C304 110.1(2) no
Ir2 W3 C305 145.2(2) no
W4 W3 C31 63.6(2) no
W4 W3 C32 80.5(2) no
W4 W3 C301 141.0(2) no
W4 W3 C302 143.8(2) no
W4 W3 C303 153.5(2) no
W4 W3 C304 156.9(2) no
W4 W3 C305 147.8(2) no
C31 W3 C32 91.1(3) no
C31 W3 C301 80.6(3) no
C31 W3 C302 106.8(3) no
C31 W3 C303 137.8(3) no
C31 W3 C304 124.7(3) no
C31 W3 C305 89.5(3) no
C32 W3 C301 117.1(3) no
C32 W3 C302 135.6(3) no
C32 W3 C303 109.3(3) no
C32 W3 C304 77.9(3) no
C32 W3 C305 82.7(3) no
C301 W3 C302 33.8(3) no
C301 W3 C303 57.3(3) no
C301 W3 C304 58.9(3) no
C301 W3 C305 35.5(3) no
C302 W3 C303 34.3(3) no
C302 W3 C304 58.4(3) no
C302 W3 C305 57.9(3) no
C303 W3 C304 35.7(3) no
C303 W3 C305 58.6(3) no
C304 W3 C305 35.7(3) no
Ir1 W4 Ir2 57.040(10) no
Ir1 W4 W3 57.240(10) no
Ir1 W4 C41 71.3(2) no
Ir1 W4 C42 77.3(2) no
Ir1 W4 C401 151.8(2) no
Ir1 W4 C402 150.0(2) no
Ir1 W4 C403 146.9(2) no
Ir1 W4 C404 146.5(2) no
Ir1 W4 C405 150.0(2) no
Ir2 W4 W3 58.010(10) no
Ir2 W4 C41 128.3(2) no
Ir2 W4 C42 80.6(2) no
Ir2 W4 C401 103.8(2) no
Ir2 W4 C402 95.1(2) no
Ir2 W4 C403 118.1(3) no
Ir2 W4 C404 152.2(2) no
Ir2 W4 C405 137.8(2) no
W3 W4 C41 97.3(2) no
W3 W4 C42 129.7(2) no
W3 W4 C401 134.0(2) no
W3 W4 C402 100.3(2) no
W3 W4 C403 91.5(2) no
W3 W4 C404 115.7(2) no
W3 W4 C405 149.6(2) no
C41 W4 C42 86.4(3) no
C41 W4 C401 122.5(3) no
C41 W4 C402 135.9(3) no
C41 W4 C403 106.0(3) no
C41 W4 C404 77.9(3) no
C41 W4 C405 87.5(3) no
C42 W4 C401 79.2(3) no
C42 W4 C402 111.4(3) no
C42 W4 C403 135.8(3) no
C42 W4 C404 114.1(3) no
C42 W4 C405 80.4(3) no
C401 W4 C402 35.1(3) no
C401 W4 C403 58.1(3) no
C401 W4 C404 59.2(3) no
C401 W4 C405 35.4(3) no
C402 W4 C403 34.1(3) no
C402 W4 C404 58.0(3) no
C402 W4 C405 58.3(3) no
C403 W4 C404 35.0(3) no
C403 W4 C405 58.5(3) no
C404 W4 C405 36.0(3) no
Ir5 W7 Ir6 57.850(10) no
Ir5 W7 W8 58.810(10) no
Ir5 W7 C71 92.1(3) no
Ir5 W7 C72 131.6(2) no
Ir5 W7 C701 144.5(2) no
Ir5 W7 C702 136.1(3) no
Ir5 W7 C703 101.1(3) no
Ir5 W7 C704 88.4(2) no
Ir5 W7 C705 110.1(3) no
Ir6 W7 W8 58.210(10) no
Ir6 W7 C71 123.2(3) no
Ir6 W7 C72 82.5(3) no
Ir6 W7 C701 145.0(2) no
Ir6 W7 C702 110.3(2) no
Ir6 W7 C703 97.3(2) no
Ir6 W7 C704 116.8(2) no
Ir6 W7 C705 150.8(2) no
W8 W7 C71 65.0(3) no
W8 W7 C72 77.8(2) no
W8 W7 C701 147.7(2) no
W8 W7 C702 156.3(2) no
W8 W7 C703 153.6(2) no
W8 W7 C704 144.9(2) no
W8 W7 C705 142.6(2) no
C71 W7 C72 87.4(3) no
C71 W7 C701 88.1(4) no
C71 W7 C702 122.7(4) no
C71 W7 C703 137.8(4) no
C71 W7 C704 108.1(4) no
C71 W7 C705 81.1(4) no
C72 W7 C701 83.9(3) no
C72 W7 C702 80.2(3) no
C72 W7 C703 111.2(4) no
C72 W7 C704 137.3(3) no
C72 W7 C705 117.6(4) no
C701 W7 C702 35.3(3) no
C701 W7 C703 58.5(3) no
C701 W7 C704 58.1(3) no
C701 W7 C705 35.0(3) no
C702 W7 C703 35.3(3) no
C702 W7 C704 57.8(3) no
C702 W7 C705 57.6(3) no
C703 W7 C704 34.0(3) no
C703 W7 C705 56.8(3) no
C704 W7 C705 34.1(3) no
Ir5 W8 Ir6 57.080(10) no
Ir5 W8 W7 56.950(10) no
Ir5 W8 C81 70.0(2) no
Ir5 W8 C82 79.1(3) no
Ir5 W8 C801 145.4(2) no
Ir5 W8 C802 149.6(2) no
Ir5 W8 C803 151.4(2) no
Ir5 W8 C804 151.3(2) no
Ir5 W8 C805 147.0(2) no
Ir6 W8 W7 57.830(10) no
Ir6 W8 C81 127.0(2) no
Ir6 W8 C82 81.1(3) no
Ir6 W8 C801 152.9(2) no
Ir6 W8 C802 139.2(3) no
Ir6 W8 C803 104.2(2) no
Ir6 W8 C804 96.1(2) no
Ir6 W8 C805 119.6(2) no
W7 W8 C81 97.4(2) no
W7 W8 C82 130.8(3) no
W7 W8 C801 115.5(2) no
W7 W8 C802 149.4(2) no
W7 W8 C803 135.2(2) no
W7 W8 C804 101.8(2) no
W7 W8 C805 92.4(2) no
C81 W8 C82 85.9(4) no
C81 W8 C801 78.5(3) no
C81 W8 C802 87.1(3) no
C81 W8 C803 122.2(3) no
C81 W8 C804 136.6(3) no
C81 W8 C805 106.2(3) no
C82 W8 C801 113.2(4) no
C82 W8 C802 79.6(4) no
C82 W8 C803 76.5(4) no
C82 W8 C804 108.9(4) no
C82 W8 C805 133.9(3) no
C801 W8 C802 35.7(3) no
C801 W8 C803 60.3(3) no
C801 W8 C804 58.1(3) no
C801 W8 C805 34.1(3) no
C802 W8 C803 36.1(3) no
C802 W8 C804 57.7(3) no
C802 W8 C805 57.6(3) no
C803 W8 C804 35.1(3) no
C803 W8 C805 59.2(3) no
C804 W8 C805 35.1(3) no
Ir1 C11 O11 176.9(8) no
Ir1 C12 O12 177.5(8) no
Ir1 C13 O13 177.6(8) no
Ir2 C21 O21 176.9(8) no
Ir2 C22 O22 175.4(8) no
Ir2 C23 O23 178.0(8) no
W3 C31 O31 166.5(6) no
W3 C32 O32 175.6(7) no
W4 C41 O41 172.3(8) no
W4 C42 O42 170.4(8) no
Ir5 C51 O51 177.9(8) no
Ir5 C52 O52 178.7(9) no
Ir5 C53 O53 175.2(9) no
Ir6 C61 O61 177.9(9) no
Ir6 C62 O62 172.8(9) no
Ir6 C63 O63 175.0(9) no
W7 C71 O71 165.3(9) no
W7 C72 O72 171.8(7) no
W8 C81 O81 171.0(7) no
W8 C82 O82 173.6(8) no
W3 C301 C302 74.6(5) no
W3 C301 C305 69.5(4) no
W3 C301 C311 125.2(6) no
C302 C301 C305 108.3(8) no
C302 C301 C311 127.3(9) no
C305 C301 C311 124.2(8) no
W3 C302 C301 71.6(5) no
W3 C302 C303 71.6(5) no
W3 C302 H302 122.8 no
C301 C302 C303 108.7(8) no
C301 C302 H302 125.7 no
C303 C302 H302 125.7 no
W3 C303 C302 74.1(5) no
W3 C303 C304 69.1(5) no
W3 C303 H303 122.3 no
C302 C303 C304 107.7(8) no
C302 C303 H303 126.1 no
C304 C303 H303 126.1 no
W3 C304 C303 75.2(5) no
W3 C304 C305 72.2(5) no
W3 C304 H304 118.2 no
C303 C304 C305 107.2(7) no
C303 C304 H304 126.4 no
C305 C304 H304 126.4 no
W3 C305 C301 75.0(4) no
W3 C305 C304 72.0(5) no
W3 C305 H305 118.9 no
C301 C305 C304 108.1(7) no
C301 C305 H305 126.0 no
C304 C305 H305 126.0 no
C301 C311 H311b 109.5 no
C301 C311 H311a 109.5 no
C301 C311 H311c 109.5 no
H311b C311 H311a 109.5 no
H311b C311 H311c 109.5 no
H311a C311 H311c 109.5 no
W4 C401 C402 74.3(5) no
W4 C401 C405 70.9(4) no
W4 C401 C411 127.0(6) no
C402 C401 C405 107.3(7) no
C402 C401 C411 123.3(8) no
C405 C401 C411 128.9(8) no
W4 C402 C401 70.6(5) no
W4 C402 C403 73.7(5) no
W4 C402 H402 121.8 no
C401 C402 C403 109.0(8) no
C401 C402 H402 125.5 no
C403 C402 H402 125.5 no
W4 C403 C402 72.2(5) no
W4 C403 C404 70.5(5) no
W4 C403 H403 123.1 no
C402 C403 C404 108.3(8) no
C402 C403 H403 125.8 no
C404 C403 H403 125.8 no
W4 C404 C403 74.5(5) no
W4 C404 C405 70.1(4) no
W4 C404 H404 120.5 no
C403 C404 C405 106.5(8) no
C403 C404 H404 126.7 no
C405 C404 H404 126.7 no
W4 C405 C401 73.7(4) no
W4 C405 C404 73.9(5) no
W4 C405 H405 118.7 no
C401 C405 C404 108.8(8) no
C401 C405 H405 125.6 no
C404 C405 H405 125.6 no
C401 C411 H411a 109.5 no
C401 C411 H411b 109.5 no
C401 C411 H411c 109.5 no
H411a C411 H411b 109.5 no
H411a C411 H411c 109.5 no
H411b C411 H411c 109.5 no
W7 C701 C702 70.0(5) no
W7 C701 C705 71.5(5) no
W7 C701 C711 124.2(6) no
C702 C701 C705 104.4(8) no
C702 C701 C711 128.5(9) no
C705 C701 C711 127.1(9) no
W7 C702 C701 74.6(5) no
W7 C702 C703 75.0(5) no
W7 C702 H702 116.9 no
C701 C702 C703 109.3(8) no
C701 C702 H702 125.4 no
C703 C702 H702 125.4 no
W7 C703 C702 69.7(5) no
W7 C703 C704 73.5(5) no
W7 C703 H703 122.3 no
C702 C703 C704 107.5(9) no
C702 C703 H703 126.2 no
C704 C703 H703 126.3 no
W7 C704 C703 72.6(5) no
W7 C704 C705 71.1(5) no
W7 C704 H704 121.9 no
C703 C704 C705 107.6(8) no
C703 C704 H704 126.2 no
C705 C704 H704 126.2 no
W7 C705 C701 73.5(5) no
W7 C705 C704 74.8(5) no
W7 C705 H705 118.8 no
C701 C705 C704 111.0(8) no
C701 C705 H705 124.5 no
C704 C705 H705 124.5 no
C701 C711 H711c 109.5 no
C701 C711 H711a 109.5 no
C701 C711 H711b 109.5 no
H711c C711 H711a 109.5 no
H711c C711 H711b 109.5 no
H711a C711 H711b 109.5 no
W8 C801 C802 69.6(5) no
W8 C801 C805 73.8(5) no
W8 C801 C811 129.2(6) no
C802 C801 C805 106.2(8) no
C802 C801 C811 126.3(8) no
C805 C801 C811 126.7(9) no
W8 C802 C801 74.7(5) no
W8 C802 C803 73.0(5) no
W8 C802 H802 119.4 no
C801 C802 C803 110.9(8) no
C801 C802 H802 124.6 no
C803 C802 H802 124.6 no
W8 C803 C802 71.0(5) no
W8 C803 C804 72.8(5) no
W8 C803 H803 120.4 no
C802 C803 C804 104.0(8) no
C802 C803 H803 128.0 no
C804 C803 H803 128.0 no
W8 C804 C803 72.1(5) no
W8 C804 C805 74.4(5) no
W8 C804 H804 120.4 no
C803 C804 C805 110.7(8) no
C803 C804 H804 124.7 no
C805 C804 H804 124.7 no
W8 C805 C801 72.1(5) no
W8 C805 C804 70.4(5) no
W8 C805 H805 123.2 no
C801 C805 C804 108.2(8) no
C801 C805 H805 125.9 no
C804 C805 H805 125.9 no
C801 C811 H811c 109.5 no
C801 C811 H811a 109.5 no
C801 C811 H811b 109.5 no
H811c C811 H811a 109.5 no
H811c C811 H811b 109.5 no
H811a C811 H811b 109.5 no

loop_
_geom_bond_atom_site_label_1
_geom_bond_atom_site_label_2
_geom_bond_site_symmetry_1
_geom_bond_site_symmetry_2
_geom_bond_distance
_geom_bond_publ_flag
Ir1 Ir2 . . 2.7242(4) yes
Ir1 W3 . . 2.8032(4) yes
Ir1 W4 . . 2.8577(4) yes
Ir1 C11 . . 1.898(9) no
Ir1 C12 . . 1.893(9) no
Ir1 C13 . . 1.952(9) no
Ir2 W3 . . 2.8330(4) yes
Ir2 W4 . . 2.8476(4) yes
Ir2 C21 . . 1.876(9) no
Ir2 C22 . . 1.929(9) no
Ir2 C23 . . 1.897(8) no
Ir5 Ir6 . . 2.7271(4) yes
Ir5 W7 . . 2.8021(5) yes
Ir5 W8 . . 2.8596(4) yes
Ir5 C51 . . 1.875(9) no
Ir5 C52 . . 1.893(9) no
Ir5 C53 . . 1.918(9) no
Ir6 W7 . . 2.8363(5) yes
Ir6 W8 . . 2.8482(4) yes
Ir6 C61 . . 1.888(9) no
Ir6 C62 . . 1.898(9) no
Ir6 C63 . . 1.930(10) no
W3 W4 . . 2.9891(4) yes
W3 C31 . . 1.962(7) no
W3 C32 . . 2.001(9) no
W3 C301 . . 2.365(8) no
W3 C302 . . 2.403(8) no
W3 C303 . . 2.370(9) no
W3 C304 . . 2.291(9) no
W3 C305 . . 2.294(7) no
W4 C41 . . 1.989(9) no
W4 C42 . . 1.994(9) no
W4 C401 . . 2.326(7) no
W4 C402 . . 2.373(9) no
W4 C403 . . 2.393(9) no
W4 C404 . . 2.340(8) no
W4 C405 . . 2.290(7) no
W7 W8 . . 3.0108(4) yes
W7 C71 . . 1.955(9) no
W7 C72 . . 1.955(8) no
W7 C701 . . 2.369(9) no
W7 C702 . . 2.309(8) no
W7 C703 . . 2.379(9) no
W7 C704 . . 2.391(9) no
W7 C705 . . 2.343(9) no
W8 C81 . . 1.967(8) no
W8 C82 . . 1.982(9) no
W8 C801 . . 2.369(9) no
W8 C802 . . 2.303(8) no
W8 C803 . . 2.329(8) no
W8 C804 . . 2.338(8) no
W8 C805 . . 2.391(8) no
O11 C11 . . 1.120(10) no
O12 C12 . . 1.140(10) no
O13 C13 . . 1.140(10) no
O21 C21 . . 1.150(10) no
O22 C22 . . 1.130(10) no
O23 C23 . . 1.150(10) no
O31 C31 . . 1.157(9) no
O32 C32 . . 1.120(10) no
O41 C41 . . 1.130(10) no
O42 C42 . . 1.140(10) no
O51 C51 . . 1.170(10) no
O52 C52 . . 1.140(10) no
O53 C53 . . 1.140(10) no
O61 C61 . . 1.150(10) no
O62 C62 . . 1.150(10) no
O63 C63 . . 1.130(10) no
O71 C71 . . 1.170(10) no
O72 C72 . . 1.180(10) no
O81 C81 . . 1.131(9) no
O82 C82 . . 1.140(10) no
C301 C302 . . 1.380(10) no
C301 C305 . . 1.420(10) no
C301 C311 . . 1.520(10) no
C302 C303 . . 1.410(10) no
C302 H302 . . .95 no
C303 C304 . . 1.430(10) no
C303 H303 . . .95 no
C304 C305 . . 1.410(10) no
C304 H304 . . .95 no
C305 H305 . . .95 no
C311 H311b . . .95 no
C311 H311a . . .95 no
C311 H311c . . .95 no
C401 C402 . . 1.420(10) no
C401 C405 . . 1.400(10) no
C401 C411 . . 1.520(10) no
C402 C403 . . 1.400(10) no
C402 H402 . . .95 no
C403 C404 . . 1.420(10) no
C403 H403 . . .95 no
C404 C405 . . 1.430(10) no
C404 H404 . . .95 no
C405 H405 . . .95 no
C411 H411a . . .95 no
C411 H411b . . .95 no
C411 H411c . . .95 no
C701 C702 . . 1.420(10) no
C701 C705 . . 1.420(10) no
C701 C711 . . 1.460(10) no
C702 C703 . . 1.420(10) no
C702 H702 . . .95 no
C703 C704 . . 1.390(10) no
C703 H703 . . .95 no
C704 C705 . . 1.390(10) no
C704 H704 . . .95 no
C705 H705 . . .95 no
C711 H711c . . .95 no
C711 H711a . . .95 no
C711 H711b . . .95 no
C801 C802 . . 1.430(10) no
C801 C805 . . 1.400(10) no
C801 C811 . . 1.480(10) no
C802 C803 . . 1.430(10) no
C802 H802 . . .95 no
C803 C804 . . 1.410(10) no
C803 H803 . . .95 no
C804 C805 . . 1.430(10) no
C804 H804 . . .95 no
C805 H805 . . .95 no
C811 H811c . . .95 no
C811 H811a . . .95 no
C811 H811b . . .95 no

loop_
_geom_contact_atom_site_label_1
_geom_contact_atom_site_label_2
_geom_contact_distance
_geom_contact_site_symmetry_2
_geom_contact_publ_flag
O11 O53 3.210(10) 2 no
O11 C311 3.400(10) 3_666 no
O11 O22 3.470(10) 1_565 no
O11 C53 3.520(10) 2 no
O11 O52 3.570(10) 2 no
O12 O63 3.120(10) 2 no
O12 O62 3.250(10) 2 no
O12 C63 3.260(10) 2 no
O12 C803 3.330(10) . no
O12 O53 3.360(10) 2_545 no
O12 C62 3.380(10) 2 no
O13 O22 3.210(10) 1_565 no
O13 C411 3.490(10) 2_655 no
O13 C811 3.510(10) . no
O13 C802 3.520(10) . no
O13 O61 3.560(10) 1_565 no
O21 O41 3.225(9) 1_545 no
O21 O23 3.230(10) 2_645 no
O21 O42 3.340(10) 2_645 no
O21 C405 3.580(10) 1_545 no
O21 C41 3.590(10) 1_545 no
O22 O41 3.140(10) 1_545 no
O22 O53 3.250(10) 2_545 no
O22 C13 3.290(10) 1_545 no
O22 C11 3.440(10) 1_545 no
O23 C801 3.240(10) . no
O23 C805 3.280(10) . no
O23 C405 3.300(10) 2_645 no
O23 C811 3.330(10) . no
O23 O42 3.340(10) 2_645 no
O23 C411 3.550(10) 2_645 no
O31 O51 3.060(9) 4 no
O31 C51 3.170(10) 4 no
O31 C704 3.300(10) 4 no
O31 O52 3.303(9) 4 no
O31 C52 3.330(10) 4 no
O32 C703 3.190(10) 4_545 no
O32 C704 3.330(10) 4_545 no
O32 O41 3.439(9) 1_545 no
O41 C22 3.080(10) 1_565 no
O41 C21 3.150(10) 1_565 no
O41 C304 3.340(10) 1_565 no
O41 C32 3.440(10) 1_565 no
O42 C411 3.420(10) 2_655 no
O42 C23 3.430(10) 2_655 no
O42 C21 3.480(10) 2_655 no
O51 C702 3.440(10) 1_565 no
O51 C31 3.460(10) 4_454 no
O51 C703 3.520(10) 1_565 no
O52 C302 3.460(10) 2_545 no
O52 C311 3.540(10) 2_545 no
O53 O62 3.150(10) 1_565 no
O61 O81 3.220(10) 1_545 no
O61 O63 3.260(10) 2_545 no
O61 O82 3.330(10) 2_545 no
O62 C53 3.290(10) 1_545 no
O62 O81 3.370(10) 1_545 no
O63 C12 3.260(10) 2_545 no
O63 C802 3.410(10) 2_545 no
O63 O82 3.500(10) 2_545 no
O71 C711 3.510(10) 3_655 no
O72 C811 3.340(10) 1_545 no
O72 O81 3.385(9) 1_545 no
O72 C411 3.450(10) 2_645 no
O72 C402 3.470(10) 2_645 no
O72 C401 3.490(10) 2_645 no
O81 C61 3.250(10) 1_565 no
O81 C702 3.260(10) 1_565 no
O81 C62 3.290(10) 1_565 no
O81 C72 3.410(10) 1_565 no
O82 C61 3.470(10) 2 no
O82 C63 3.550(10) 2 no
C302 C305 3.580(10) 3_656 no
C303 C311 3.530(10) 3_656 no
C304 C311 3.510(10) 3_656 no
C403 C711 3.480(10) 2_655 no
C405 C805 3.530(10) 2_655 no

loop_
_geom_torsion_atom_site_label_1
_geom_torsion_atom_site_label_2
_geom_torsion_atom_site_label_3
_geom_torsion_atom_site_label_4
_geom_torsion
_geom_torsion_publ_flag
Ir1 Ir2 W3 W4 -70.880(10) no
Ir1 Ir2 W3 C31 -67.8(3) no
Ir1 Ir2 W3 C32 -154.4(2) no
Ir1 Ir2 W3 C301 70.1(4) no
Ir1 Ir2 W3 C302 67.5(2) no
Ir1 Ir2 W3 C303 97.0(2) no
Ir1 Ir2 W3 C304 131.5(3) no
Ir1 Ir2 W3 C305 140.1(4) no
Ir1 Ir2 W4 W3 69.190(10) no
Ir1 Ir2 W4 C41 -3.2(3) no
Ir1 Ir2 W4 C42 -80.9(3) no
Ir1 Ir2 W4 C401 -157.3(2) no
Ir1 Ir2 W4 C402 168.2(2) no
Ir1 Ir2 W4 C403 141.8(2) no
Ir1 Ir2 W4 C404 154.1(4) no
Ir1 Ir2 W4 C405 -145.2(3) no
Ir1 W3 Ir2 W4 70.880(10) no
Ir1 W3 Ir2 C21 159.4(3) no
Ir1 W3 Ir2 C22 -103.2(3) no
Ir1 W3 Ir2 C23 16.4(6) no
Ir1 W3 W4 Ir2 -68.850(10) no
Ir1 W3 W4 C41 62.2(2) no
Ir1 W3 W4 C42 -29.1(3) no
Ir1 W3 W4 C401 -146.7(3) no
Ir1 W3 W4 C402 -158.4(2) no
Ir1 W3 W4 C403 168.5(2) no
Ir1 W3 W4 C404 142.2(3) no
Ir1 W3 W4 C405 159.8(4) no
Ir1 W3 C31 O31 133(3) no
Ir1 W3 C301 C302 53.2(5) no
Ir1 W3 C301 C305 170.0(4) no
Ir1 W3 C301 C311 -71.9(8) no
Ir1 W3 C302 C301 -130.8(5) no
Ir1 W3 C302 C303 111.4(5) no
Ir1 W3 C303 C302 -70.8(5) no
Ir1 W3 C303 C304 172.6(4) no
Ir1 W3 C304 C303 -10.3(6) no
Ir1 W3 C304 C305 -124.3(5) no
Ir1 W3 C305 C301 -16.1(7) no
Ir1 W3 C305 C304 99.0(6) no
Ir1 W4 Ir2 W3 -69.190(10) no
Ir1 W4 Ir2 C21 -170.6(3) no
Ir1 W4 Ir2 C22 -55.5(6) no
Ir1 W4 Ir2 C23 87.8(3) no
Ir1 W4 W3 Ir2 68.850(10) no
Ir1 W4 W3 C31 -108.2(3) no
Ir1 W4 W3 C32 155.8(3) no
Ir1 W4 W3 C301 -82.4(3) no
Ir1 W4 W3 C302 -25.8(3) no
Ir1 W4 W3 C303 41.0(5) no
Ir1 W4 W3 C304 134.6(6) no
Ir1 W4 W3 C305 -144.6(4) no
Ir1 W4 C401 C402 -122.3(5) no
Ir1 W4 C401 C405 122.6(5) no
Ir1 W4 C401 C411 -2.0(10) no
Ir1 W4 C402 C401 127.0(5) no
Ir1 W4 C402 C403 -115.5(6) no
Ir1 W4 C403 C402 124.3(5) no
Ir1 W4 C403 C404 -118.1(5) no
Ir1 W4 C404 C403 119.3(5) no
Ir1 W4 C404 C405 -126.2(5) no
Ir1 W4 C405 C401 -127.3(5) no
Ir1 W4 C405 C404 116.9(5) no
Ir2 Ir1 W3 W4 69.980(10) no
Ir2 Ir1 W3 C31 128.3(2) no
Ir2 Ir1 W3 C32 36.1(3) no
Ir2 Ir1 W3 C301 -151.4(2) no
Ir2 Ir1 W3 C302 -125.0(2) no
Ir2 Ir1 W3 C303 -92.7(2) no
Ir2 Ir1 W3 C304 -86.6(3) no
Ir2 Ir1 W3 C305 -141.6(4) no
Ir2 Ir1 W4 W3 -70.520(10) no
Ir2 Ir1 W4 C41 177.3(2) no
Ir2 Ir1 W4 C42 86.9(3) no
Ir2 Ir1 W4 C401 52.7(5) no
Ir2 Ir1 W4 C402 -24.0(5) no
Ir2 Ir1 W4 C403 -91.9(5) no
Ir2 Ir1 W4 C404 -158.4(4) no
Ir2 Ir1 W4 C405 129.9(4) no
Ir2 W3 Ir1 W4 -69.980(10) no
Ir2 W3 Ir1 C11 -176.0(3) no
Ir2 W3 Ir1 C12 84.8(3) no
Ir2 W3 Ir1 C13 -40.1(9) no
Ir2 W3 W4 C41 131.0(2) no
Ir2 W3 W4 C42 39.7(3) no
Ir2 W3 W4 C401 -77.9(3) no
Ir2 W3 W4 C402 -89.5(2) no
Ir2 W3 W4 C403 -122.7(2) no
Ir2 W3 W4 C404 -148.9(3) no
Ir2 W3 W4 C405 -131.4(4) no
Ir2 W3 C31 O31 -175(3) no
Ir2 W3 C301 C302 -4.2(8) no
Ir2 W3 C301 C305 112.6(5) no
Ir2 W3 C301 C311 -129.3(6) no
Ir2 W3 C302 C301 177.7(4) no
Ir2 W3 C302 C303 59.9(6) no
Ir2 W3 C303 C302 -129.3(5) no
Ir2 W3 C303 C304 114.1(4) no
Ir2 W3 C304 C303 -74.4(5) no
Ir2 W3 C304 C305 171.6(4) no
Ir2 W3 C305 C301 -129.0(4) no
Ir2 W3 C305 C304 -13.8(7) no
Ir2 W4 Ir1 W3 70.520(10) no
Ir2 W4 Ir1 C11 153.4(3) no
Ir2 W4 Ir1 C12 24.2(4) no
Ir2 W4 Ir1 C13 -101.8(2) no
Ir2 W4 W3 C31 -177.1(3) no
Ir2 W4 W3 C32 86.9(3) no
Ir2 W4 W3 C301 -151.3(3) no
Ir2 W4 W3 C302 -94.7(3) no
Ir2 W4 W3 C303 -27.8(5) no
Ir2 W4 W3 C304 65.8(6) no
Ir2 W4 W3 C305 146.6(4) no
Ir2 W4 C401 C402 -78.9(5) no
Ir2 W4 C401 C405 166.0(4) no
Ir2 W4 C401 C411 41.2(8) no
Ir2 W4 C402 C401 106.9(5) no
Ir2 W4 C402 C403 -135.5(5) no
Ir2 W4 C403 C402 52.3(6) no
Ir2 W4 C403 C404 170.0(4) no
Ir2 W4 C404 C403 -19.2(8) no
Ir2 W4 C404 C405 95.3(6) no
Ir2 W4 C405 C401 -20.5(6) no
Ir2 W4 C405 C404 -136.2(4) no
Ir5 Ir6 W7 W8 70.720(10) no
Ir5 Ir6 W7 C71 69.0(3) no
Ir5 Ir6 W7 C72 151.0(2) no
Ir5 Ir6 W7 C701 -141.1(4) no
Ir5 Ir6 W7 C702 -132.4(3) no
Ir5 Ir6 W7 C703 -98.5(3) no
Ir5 Ir6 W7 C704 -69.2(2) no
Ir5 Ir6 W7 C705 -73.0(5) no
Ir5 Ir6 W8 W7 -68.880(10) no
Ir5 Ir6 W8 C81 4.6(3) no
Ir5 Ir6 W8 C82 82.7(3) no
Ir5 Ir6 W8 C801 -152.5(5) no
Ir5 Ir6 W8 C802 145.2(3) no
Ir5 Ir6 W8 C803 156.2(3) no
Ir5 Ir6 W8 C804 -169.0(3) no
Ir5 Ir6 W8 C805 -141.4(2) no
Ir5 W7 Ir6 W8 -70.720(10) no
Ir5 W7 Ir6 C61 -158.3(3) no
Ir5 W7 Ir6 C62 103.6(3) no
Ir5 W7 Ir6 C63 -16.6(7) no
Ir5 W7 W8 Ir6 69.100(10) no
Ir5 W7 W8 C81 -60.3(3) no
Ir5 W7 W8 C82 30.7(4) no
Ir5 W7 W8 C801 -141.0(2) no
Ir5 W7 W8 C802 -157.1(5) no
Ir5 W7 W8 C803 146.3(3) no
Ir5 W7 W8 C804 158.9(2) no
Ir5 W7 W8 C805 -167.0(2) no
Ir5 W7 C71 O71 -132(3) no
Ir5 W7 C701 C702 -99.7(6) no
Ir5 W7 C701 C705 13.9(7) no
Ir5 W7 C701 C711 136.7(7) no
Ir5 W7 C702 C701 124.3(5) no
Ir5 W7 C702 C703 9.0(7) no
Ir5 W7 C703 C702 -173.7(5) no
Ir5 W7 C703 C704 69.9(6) no
Ir5 W7 C704 C703 -112.8(6) no
Ir5 W7 C704 C705 130.9(5) no
Ir5 W7 C705 C701 -171.4(4) no
Ir5 W7 C705 C704 -53.5(5) no
Ir5 W8 Ir6 W7 68.880(10) no
Ir5 W8 Ir6 C61 171.0(3) no
Ir5 W8 Ir6 C62 56.5(6) no
Ir5 W8 Ir6 C63 -89.8(3) no
Ir5 W8 W7 Ir6 -69.100(10) no
Ir5 W8 W7 C71 109.3(3) no
Ir5 W8 W7 C72 -157.8(3) no
Ir5 W8 W7 C701 145.4(4) no
Ir5 W8 W7 C702 -135.8(6) no
Ir5 W8 W7 C703 -44.5(6) no
Ir5 W8 W7 C704 23.2(4) no
Ir5 W8 W7 C705 82.5(4) no
Ir5 W8 C801 C802 125.8(5) no
Ir5 W8 C801 C805 -119.6(5) no
Ir5 W8 C801 C811 5.0(10) no
Ir5 W8 C802 C801 -114.5(5) no
Ir5 W8 C802 C803 127.4(5) no
Ir5 W8 C803 C802 -122.8(5) no
Ir5 W8 C803 C804 125.2(5) no
Ir5 W8 C804 C803 -125.6(6) no
Ir5 W8 C804 C805 116.0(5) no
Ir5 W8 C805 C801 114.9(5) no
Ir5 W8 C805 C804 -127.5(5) no
Ir6 Ir5 W7 W8 -69.710(10) no
Ir6 Ir5 W7 C71 -128.5(3) no
Ir6 Ir5 W7 C72 -40.1(3) no
Ir6 Ir5 W7 C701 141.8(4) no
Ir6 Ir5 W7 C702 86.5(3) no
Ir6 Ir5 W7 C703 91.8(2) no
Ir6 Ir5 W7 C704 123.4(2) no
Ir6 Ir5 W7 C705 150.2(2) no
Ir6 Ir5 W8 W7 70.390(10) no
Ir6 Ir5 W8 C81 -176.1(3) no
Ir6 Ir5 W8 C82 -86.5(3) no
Ir6 Ir5 W8 C801 158.3(4) no
Ir6 Ir5 W8 C802 -132.6(5) no
Ir6 Ir5 W8 C803 -54.8(5) no
Ir6 Ir5 W8 C804 23.2(6) no
Ir6 Ir5 W8 C805 94.8(4) no
Ir6 W7 Ir5 W8 69.710(10) no
Ir6 W7 Ir5 C51 174.2(3) no
Ir6 W7 Ir5 C52 -84.7(3) no
Ir6 W7 Ir5 C53 35.6(9) no
Ir6 W7 W8 C81 -129.4(3) no
Ir6 W7 W8 C82 -38.4(4) no
Ir6 W7 W8 C801 149.9(2) no
Ir6 W7 W8 C802 133.8(5) no
Ir6 W7 W8 C803 77.2(3) no
Ir6 W7 W8 C804 89.8(2) no
Ir6 W7 W8 C805 123.9(2) no
Ir6 W7 C71 O71 176(3) no
Ir6 W7 C701 C702 14.2(8) no
Ir6 W7 C701 C705 127.8(5) no
Ir6 W7 C701 C711 -109.4(8) no
Ir6 W7 C702 C701 -171.4(5) no
Ir6 W7 C702 C703 73.3(6) no
Ir6 W7 C703 C702 -115.1(5) no
Ir6 W7 C703 C704 128.5(6) no
Ir6 W7 C704 C703 -60.4(6) no
Ir6 W7 C704 C705 -176.7(5) no
Ir6 W7 C705 C701 -111.9(6) no
Ir6 W7 C705 C704 6.0(9) no
Ir6 W8 Ir5 W7 -70.390(10) no
Ir6 W8 Ir5 C51 -152.3(3) no
Ir6 W8 Ir5 C52 -21.7(5) no
Ir6 W8 Ir5 C53 99.9(3) no
Ir6 W8 W7 C71 178.4(3) no
Ir6 W8 W7 C72 -88.7(3) no
Ir6 W8 W7 C701 -145.5(4) no
Ir6 W8 W7 C702 -66.7(6) no
Ir6 W8 W7 C703 24.6(6) no
Ir6 W8 W7 C704 92.3(4) no
Ir6 W8 W7 C705 151.6(4) no
Ir6 W8 C801 C802 -97.3(7) no
Ir6 W8 C801 C805 17.4(9) no
Ir6 W8 C801 C811 141.9(6) no
Ir6 W8 C802 C801 136.3(4) no
Ir6 W8 C802 C803 18.2(7) no
Ir6 W8 C803 C802 -167.8(5) no
Ir6 W8 C803 C804 80.1(5) no
Ir6 W8 C804 C803 -106.2(5) no
Ir6 W8 C804 C805 135.4(5) no
Ir6 W8 C805 C801 -171.0(4) no
Ir6 W8 C805 C804 -53.4(5) no
W3 Ir1 Ir2 W4 -73.870(10) no
W3 Ir1 Ir2 C21 -52.0(6) no
W3 Ir1 Ir2 C22 84.7(3) no
W3 Ir1 Ir2 C23 -172.3(3) no
W3 Ir1 W4 C41 -112.1(2) no
W3 Ir1 W4 C42 157.4(3) no
W3 Ir1 W4 C401 123.2(5) no
W3 Ir1 W4 C402 46.5(5) no
W3 Ir1 W4 C403 -21.4(5) no
W3 Ir1 W4 C404 -87.9(4) no
W3 Ir1 W4 C405 -159.5(4) no
W3 Ir2 Ir1 W4 73.870(10) no
W3 Ir2 Ir1 C11 8.4(6) no
W3 Ir2 Ir1 C12 -92.1(2) no
W3 Ir2 Ir1 C13 169.9(3) no
W3 Ir2 W4 C41 -72.4(3) no
W3 Ir2 W4 C42 -150.1(3) no
W3 Ir2 W4 C401 133.6(2) no
W3 Ir2 W4 C402 99.0(2) no
W3 Ir2 W4 C403 72.6(2) no
W3 Ir2 W4 C404 85.0(4) no
W3 Ir2 W4 C405 145.6(3) no
W3 W4 Ir1 C11 82.9(3) no
W3 W4 Ir1 C12 -46.3(4) no
W3 W4 Ir1 C13 -172.4(2) no
W3 W4 Ir2 C21 -101.4(3) no
W3 W4 Ir2 C22 13.7(6) no
W3 W4 Ir2 C23 157.0(3) no
W3 W4 C401 C402 -20.3(6) no
W3 W4 C401 C405 -135.4(4) no
W3 W4 C401 C411 99.8(8) no
W3 W4 C402 C401 165.3(4) no
W3 W4 C402 C403 -77.2(5) no
W3 W4 C403 C402 106.4(5) no
W3 W4 C403 C404 -136.0(5) no
W3 W4 C404 C403 50.5(5) no
W3 W4 C404 C405 165.0(4) no
W3 W4 C405 C401 88.2(6) no
W3 W4 C405 C404 -27.5(8) no
W3 C301 C302 C303 62.4(6) no
W3 C301 C305 C304 -64.9(6) no
W3 C302 C301 C305 -61.8(6) no
W3 C302 C301 C311 122.9(8) no
W3 C302 C303 C304 61.3(6) no
W3 C303 C302 C301 -62.4(6) no
W3 C303 C304 C305 65.7(6) no
W3 C304 C303 C302 -64.6(6) no
W3 C304 C305 C301 66.9(6) no
W3 C305 C301 C302 65.0(6) no
W3 C305 C301 C311 -119.4(8) no
W3 C305 C304 C303 -67.6(6) no
W4 Ir1 Ir2 C21 21.9(6) no
W4 Ir1 Ir2 C22 158.6(3) no
W4 Ir1 Ir2 C23 -98.4(3) no
W4 Ir1 W3 C31 58.3(2) no
W4 Ir1 W3 C32 -33.8(3) no
W4 Ir1 W3 C301 138.6(2) no
W4 Ir1 W3 C302 165.1(2) no
W4 Ir1 W3 C303 -162.7(2) no
W4 Ir1 W3 C304 -156.6(3) no
W4 Ir1 W3 C305 148.4(4) no
W4 Ir2 Ir1 C11 -65.4(6) no
W4 Ir2 Ir1 C12 -165.9(2) no
W4 Ir2 Ir1 C13 96.1(3) no
W4 Ir2 W3 C31 3.1(3) no
W4 Ir2 W3 C32 -83.5(2) no
W4 Ir2 W3 C301 141.0(4) no
W4 Ir2 W3 C302 138.4(2) no
W4 Ir2 W3 C303 167.9(2) no
W4 Ir2 W3 C304 -157.6(3) no
W4 Ir2 W3 C305 -149.0(4) no
W4 W3 Ir1 C11 -106.0(3) no
W4 W3 Ir1 C12 154.8(3) no
W4 W3 Ir1 C13 29.9(9) no
W4 W3 Ir2 C21 88.5(3) no
W4 W3 Ir2 C22 -174.1(3) no
W4 W3 Ir2 C23 -54.4(6) no
W4 W3 C31 O31 -172(3) no
W4 W3 C301 C302 117.4(5) no
W4 W3 C301 C305 -125.8(4) no
W4 W3 C301 C311 -8.0(10) no
W4 W3 C302 C301 -108.8(5) no
W4 W3 C302 C303 133.4(5) no
W4 W3 C303 C302 -105.6(6) no
W4 W3 C303 C304 137.8(5) no
W4 W3 C304 C303 -130.3(6) no
W4 W3 C304 C305 115.8(6) no
W4 W3 C305 C301 106.5(5) no
W4 W3 C305 C304 -138.4(5) no
W4 C401 C402 C403 -64.2(6) no
W4 C401 C405 C404 66.1(6) no
W4 C402 C401 C405 63.7(5) no
W4 C402 C401 C411 -124.3(8) no
W4 C402 C403 C404 -61.5(6) no
W4 C403 C402 C401 62.2(6) no
W4 C403 C404 C405 -63.2(5) no
W4 C404 C403 C402 62.7(6) no
W4 C404 C405 C401 -66.0(5) no
W4 C405 C401 C402 -65.9(5) no
W4 C405 C401 C411 122.7(8) no
W4 C405 C404 C403 66.2(6) no
W7 Ir5 Ir6 W8 74.480(10) no
W7 Ir5 Ir6 C61 54.1(6) no
W7 Ir5 Ir6 C62 -82.5(3) no
W7 Ir5 Ir6 C63 172.7(3) no
W7 Ir5 W8 C81 113.5(3) no
W7 Ir5 W8 C82 -156.8(3) no
W7 Ir5 W8 C801 87.9(4) no
W7 Ir5 W8 C802 157.0(5) no
W7 Ir5 W8 C803 -125.2(5) no
W7 Ir5 W8 C804 -47.2(6) no
W7 Ir5 W8 C805 24.4(4) no
W7 Ir6 Ir5 W8 -74.480(10) no
W7 Ir6 Ir5 C51 -11.4(5) no
W7 Ir6 Ir5 C52 93.2(3) no
W7 Ir6 Ir5 C53 -169.9(3) no
W7 Ir6 W8 C81 73.5(3) no
W7 Ir6 W8 C82 151.5(3) no
W7 Ir6 W8 C801 -83.6(5) no
W7 Ir6 W8 C802 -145.9(3) no
W7 Ir6 W8 C803 -134.9(3) no
W7 Ir6 W8 C804 -100.2(3) no
W7 Ir6 W8 C805 -72.5(2) no
W7 W8 Ir5 C51 -81.9(3) no
W7 W8 Ir5 C52 48.7(5) no
W7 W8 Ir5 C53 170.3(3) no
W7 W8 Ir6 C61 102.1(3) no
W7 W8 Ir6 C62 -12.4(6) no
W7 W8 Ir6 C63 -158.6(3) no
W7 W8 C801 C802 -166.1(5) no
W7 W8 C801 C805 -51.4(5) no
W7 W8 C801 C811 73.1(9) no
W7 W8 C802 C801 25.3(8) no
W7 W8 C802 C803 -92.7(7) no
W7 W8 C803 C802 133.8(5) no
W7 W8 C803 C804 21.8(7) no
W7 W8 C804 C803 -164.5(5) no
W7 W8 C804 C805 77.1(5) no
W7 W8 C805 C801 135.1(5) no
W7 W8 C805 C804 -107.3(5) no
W7 C701 C702 C703 67.7(6) no
W7 C701 C705 C704 -66.0(7) no
W7 C702 C701 C705 -63.8(6) no
W7 C702 C701 C711 118.0(10) no
W7 C702 C703 C704 64.2(7) no
W7 C703 C702 C701 -67.4(6) no
W7 C703 C704 C705 62.8(6) no
W7 C704 C703 C702 -61.7(6) no
W7 C704 C705 C701 65.2(6) no
W7 C705 C701 C702 62.8(6) no
W7 C705 C701 C711 -119.4(9) no
W7 C705 C704 C703 -63.8(7) no
W8 Ir5 Ir6 C61 -20.4(6) no
W8 Ir5 Ir6 C62 -157.0(3) no
W8 Ir5 Ir6 C63 98.2(3) no
W8 Ir5 W7 C71 -58.8(3) no
W8 Ir5 W7 C72 29.6(3) no
W8 Ir5 W7 C701 -148.5(4) no
W8 Ir5 W7 C702 156.2(3) no
W8 Ir5 W7 C703 161.5(2) no
W8 Ir5 W7 C704 -166.9(2) no
W8 Ir5 W7 C705 -140.1(2) no
W8 Ir6 Ir5 C51 63.1(5) no
W8 Ir6 Ir5 C52 167.7(3) no
W8 Ir6 Ir5 C53 -95.4(3) no
W8 Ir6 W7 C71 -1.7(3) no
W8 Ir6 W7 C72 80.2(2) no
W8 Ir6 W7 C701 148.1(4) no
W8 Ir6 W7 C702 156.8(3) no
W8 Ir6 W7 C703 -169.2(3) no
W8 Ir6 W7 C704 -139.9(2) no
W8 Ir6 W7 C705 -143.7(5) no
W8 W7 Ir5 C51 104.5(3) no
W8 W7 Ir5 C52 -154.4(3) no
W8 W7 Ir5 C53 -34.1(9) no
W8 W7 Ir6 C61 -87.5(3) no
W8 W7 Ir6 C62 174.4(3) no
W8 W7 Ir6 C63 54.1(7) no
W8 W7 C71 O71 174(3) no
W8 W7 C701 C702 137.0(5) no
W8 W7 C701 C705 -109.3(6) no
W8 W7 C701 C711 13.0(10) no
W8 W7 C702 C701 -115.0(6) no
W8 W7 C702 C703 129.7(6) no
W8 W7 C703 C702 -136.0(5) no
W8 W7 C703 C704 107.6(7) no
W8 W7 C704 C703 -132.5(5) no
W8 W7 C704 C705 111.2(6) no
W8 W7 C705 C701 124.0(5) no
W8 W7 C705 C704 -118.1(5) no
W8 C801 C802 C803 64.6(6) no
W8 C801 C805 C804 -61.5(6) no
W8 C802 C801 C805 -65.3(6) no
W8 C802 C801 C811 124.4(9) no
W8 C802 C803 C804 65.9(6) no
W8 C803 C802 C801 -65.6(6) no
W8 C803 C804 C805 65.0(6) no
W8 C804 C803 C802 -64.6(6) no
W8 C804 C805 C801 62.6(6) no
W8 C805 C801 C802 62.5(6) no
W8 C805 C801 C811 -127.2(9) no
W8 C805 C804 C803 -63.5(6) no
O31 C31 W3 C32 -93(3) no
O31 C31 W3 C301 24(3) no
O31 C31 W3 C302 45(3) no
O31 C31 W3 C303 28(3) no
O31 C31 W3 C304 -17(3) no
O31 C31 W3 C305 -11(3) no
O71 C71 W7 C72 96(3) no
O71 C71 W7 C701 12(3) no
O71 C71 W7 C702 20(3) no
O71 C71 W7 C703 -23(3) no
O71 C71 W7 C704 -43(3) no
O71 C71 W7 C705 -22(3) no
C11 Ir1 Ir2 C21 -43.6(8) no
C11 Ir1 Ir2 C22 93.2(6) no
C11 Ir1 Ir2 C23 -163.8(6) no
C11 Ir1 W3 C31 -47.7(3) no
C11 Ir1 W3 C32 -139.8(4) no
C11 Ir1 W3 C301 32.6(3) no
C11 Ir1 W3 C302 59.1(3) no
C11 Ir1 W3 C303 91.3(3) no
C11 Ir1 W3 C304 97.4(4) no
C11 Ir1 W3 C305 42.4(4) no
C11 Ir1 W4 C41 -29.3(4) no
C11 Ir1 W4 C42 -119.7(4) no
C11 Ir1 W4 C401 -154.0(5) no
C11 Ir1 W4 C402 129.4(5) no
C11 Ir1 W4 C403 61.4(5) no
C11 Ir1 W4 C404 -5.0(5) no
C11 Ir1 W4 C405 -76.7(5) no
C12 Ir1 Ir2 C21 -144.1(6) no
C12 Ir1 Ir2 C22 -7.3(4) no
C12 Ir1 Ir2 C23 95.7(4) no
C12 Ir1 W3 C31 -146.9(3) no
C12 Ir1 W3 C32 120.9(4) no
C12 Ir1 W3 C301 -66.6(3) no
C12 Ir1 W3 C302 -40.2(3) no
C12 Ir1 W3 C303 -7.9(3) no
C12 Ir1 W3 C304 -1.9(4) no
C12 Ir1 W3 C305 -56.8(4) no
C12 Ir1 W4 C41 -158.4(5) no
C12 Ir1 W4 C42 111.1(5) no
C12 Ir1 W4 C401 76.9(6) no
C12 Ir1 W4 C402 .2(6) no
C12 Ir1 W4 C403 -67.7(6) no
C12 Ir1 W4 C404 -134.1(6) no
C12 Ir1 W4 C405 154.2(6) no
C13 Ir1 Ir2 C21 117.9(7) no
C13 Ir1 Ir2 C22 -105.3(4) no
C13 Ir1 Ir2 C23 -2.3(4) no
C13 Ir1 W3 C31 88.2(9) no
C13 Ir1 W3 C32 -4.0(10) no
C13 Ir1 W3 C301 168.5(9) no
C13 Ir1 W3 C302 -165.1(9) no
C13 Ir1 W3 C303 -132.8(9) no
C13 Ir1 W3 C304 -126.8(9) no
C13 Ir1 W3 C305 178.0(10) no
C13 Ir1 W4 C41 75.5(3) no
C13 Ir1 W4 C42 -14.9(4) no
C13 Ir1 W4 C401 -49.2(5) no
C13 Ir1 W4 C402 -125.9(5) no
C13 Ir1 W4 C403 166.2(5) no
C13 Ir1 W4 C404 99.8(5) no
C13 Ir1 W4 C405 28.1(5) no
C21 Ir2 W3 C31 91.6(4) no
C21 Ir2 W3 C32 5.0(4) no
C21 Ir2 W3 C301 -130.5(5) no
C21 Ir2 W3 C302 -133.1(4) no
C21 Ir2 W3 C303 -103.6(4) no
C21 Ir2 W3 C304 -69.1(4) no
C21 Ir2 W3 C305 -60.5(5) no
C21 Ir2 W4 C41 -173.8(4) no
C21 Ir2 W4 C42 108.5(4) no
C21 Ir2 W4 C401 32.1(3) no
C21 Ir2 W4 C402 -2.4(4) no
C21 Ir2 W4 C403 -28.8(4) no
C21 Ir2 W4 C404 -16.5(5) no
C21 Ir2 W4 C405 44.2(4) no
C22 Ir2 W3 C31 -171.0(4) no
C22 Ir2 W3 C32 102.4(4) no
C22 Ir2 W3 C301 -33.1(5) no
C22 Ir2 W3 C302 -35.7(4) no
C22 Ir2 W3 C303 -6.2(4) no
C22 Ir2 W3 C304 28.3(4) no
C22 Ir2 W3 C305 36.9(5) no
C22 Ir2 W4 C41 -58.7(7) no
C22 Ir2 W4 C42 -136.4(7) no
C22 Ir2 W4 C401 147.3(6) no
C22 Ir2 W4 C402 112.7(6) no
C22 Ir2 W4 C403 86.3(7) no
C22 Ir2 W4 C404 98.7(8) no
C22 Ir2 W4 C405 159.3(7) no
C23 Ir2 W3 C31 -51.4(6) no
C23 Ir2 W3 C32 -137.9(6) no
C23 Ir2 W3 C301 86.6(7) no
C23 Ir2 W3 C302 83.9(6) no
C23 Ir2 W3 C303 113.4(6) no
C23 Ir2 W3 C304 148.0(6) no
C23 Ir2 W3 C305 156.5(7) no
C23 Ir2 W4 C41 84.6(4) no
C23 Ir2 W4 C42 6.9(4) no
C23 Ir2 W4 C401 -69.4(3) no
C23 Ir2 W4 C402 -104.0(3) no
C23 Ir2 W4 C403 -130.4(4) no
C23 Ir2 W4 C404 -118.0(5) no
C23 Ir2 W4 C405 -57.4(4) no
C31 W3 W4 C41 -46.0(3) no
C31 W3 W4 C42 -137.4(4) no
C31 W3 W4 C401 105.1(4) no
C31 W3 W4 C402 93.4(3) no
C31 W3 W4 C403 60.3(4) no
C31 W3 W4 C404 34.0(4) no
C31 W3 W4 C405 51.6(5) no
C31 W3 C301 C302 140.7(6) no
C31 W3 C301 C305 -102.5(5) no
C31 W3 C301 C311 15.5(8) no
C31 W3 C302 C301 -40.8(6) no
C31 W3 C302 C303 -158.6(5) no
C31 W3 C303 C302 31.4(8) no
C31 W3 C303 C304 -85.2(6) no
C31 W3 C304 C303 125.6(5) no
C31 W3 C304 C305 11.6(7) no
C31 W3 C305 C301 74.4(5) no
C31 W3 C305 C304 -170.5(6) no
C32 W3 W4 C41 -142.0(3) no
C32 W3 W4 C42 126.7(4) no
C32 W3 W4 C401 9.1(4) no
C32 W3 W4 C402 -2.6(3) no
C32 W3 W4 C403 -35.7(4) no
C32 W3 W4 C404 -62.0(4) no
C32 W3 W4 C405 -44.4(5) no
C32 W3 C301 C302 -132.9(6) no
C32 W3 C301 C305 -16.1(6) no
C32 W3 C301 C311 102.0(8) no
C32 W3 C302 C301 68.9(7) no
C32 W3 C302 C303 -48.9(7) no
C32 W3 C303 C302 146.1(5) no
C32 W3 C303 C304 29.5(6) no
C32 W3 C304 C303 -151.6(5) no
C32 W3 C304 C305 94.4(6) no
C32 W3 C305 C301 165.6(5) no
C32 W3 C305 C304 -79.3(6) no
C41 W4 W3 C301 -20.3(4) no
C41 W4 W3 C302 36.4(4) no
C41 W4 W3 C303 103.2(6) no
C41 W4 W3 C304 -163.2(7) no
C41 W4 W3 C305 -82.4(5) no
C41 W4 C401 C402 125.1(5) no
C41 W4 C401 C405 10.0(6) no
C41 W4 C401 C411 -114.8(8) no
C41 W4 C402 C401 -82.7(7) no
C41 W4 C402 C403 34.8(8) no
C41 W4 C403 C402 -155.6(5) no
C41 W4 C403 C404 -37.9(6) no
C41 W4 C404 C403 142.8(6) no
C41 W4 C404 C405 -102.7(6) no
C41 W4 C405 C401 -171.6(5) no
C41 W4 C405 C404 72.7(5) no
C42 W4 W3 C301 -111.6(5) no
C42 W4 W3 C302 -54.9(5) no
C42 W4 W3 C303 11.9(6) no
C42 W4 W3 C304 105.5(7) no
C42 W4 W3 C305 -173.7(5) no
C42 W4 C401 C402 -156.3(6) no
C42 W4 C401 C405 88.6(5) no
C42 W4 C401 C411 -36.2(8) no
C42 W4 C402 C401 25.1(6) no
C42 W4 C402 C403 142.6(6) no
C42 W4 C403 C402 -54.1(8) no
C42 W4 C403 C404 63.6(7) no
C42 W4 C404 C403 -136.8(5) no
C42 W4 C404 C405 -22.3(6) no
C42 W4 C405 C401 -84.8(5) no
C42 W4 C405 C404 159.4(6) no
C51 Ir5 Ir6 C61 42.7(8) no
C51 Ir5 Ir6 C62 -93.9(6) no
C51 Ir5 Ir6 C63 161.3(6) no
C51 Ir5 W7 C71 45.7(4) no
C51 Ir5 W7 C72 134.2(4) no
C51 Ir5 W7 C701 -44.0(4) no
C51 Ir5 W7 C702 -99.3(4) no
C51 Ir5 W7 C703 -94.0(4) no
C51 Ir5 W7 C704 -62.4(3) no
C51 Ir5 W7 C705 -35.5(4) no
C51 Ir5 W8 C81 31.6(4) no
C51 Ir5 W8 C82 121.2(4) no
C51 Ir5 W8 C801 5.9(5) no
C51 Ir5 W8 C802 75.0(6) no
C51 Ir5 W8 C803 152.8(6) no
C51 Ir5 W8 C804 -129.2(6) no
C51 Ir5 W8 C805 -57.6(5) no
C52 Ir5 Ir6 C61 147.3(7) no
C52 Ir5 Ir6 C62 10.7(4) no
C52 Ir5 Ir6 C63 -94.1(4) no
C52 Ir5 W7 C71 146.8(4) no
C52 Ir5 W7 C72 -124.7(4) no
C52 Ir5 W7 C701 57.1(5) no
C52 Ir5 W7 C702 1.8(4) no
C52 Ir5 W7 C703 7.1(4) no
C52 Ir5 W7 C704 38.7(4) no
C52 Ir5 W7 C705 65.5(4) no
C52 Ir5 W8 C81 162.3(6) no
C52 Ir5 W8 C82 -108.1(6) no
C52 Ir5 W8 C801 136.6(7) no
C52 Ir5 W8 C802 -154.3(7) no
C52 Ir5 W8 C803 -76.5(7) no
C52 Ir5 W8 C804 1.5(8) no
C52 Ir5 W8 C805 73.1(7) no
C53 Ir5 Ir6 C61 -115.8(7) no
C53 Ir5 Ir6 C62 107.6(4) no
C53 Ir5 Ir6 C63 2.8(4) no
C53 Ir5 W7 C71 -93.0(10) no
C53 Ir5 W7 C72 -4.0(10) no
C53 Ir5 W7 C701 177.0(10) no
C53 Ir5 W7 C702 122.0(10) no
C53 Ir5 W7 C703 127.0(10) no
C53 Ir5 W7 C704 159.0(10) no
C53 Ir5 W7 C705 -174.0(10) no
C53 Ir5 W8 C81 -76.1(4) no
C53 Ir5 W8 C82 13.5(4) no
C53 Ir5 W8 C801 -101.8(5) no
C53 Ir5 W8 C802 -32.7(6) no
C53 Ir5 W8 C803 45.1(6) no
C53 Ir5 W8 C804 123.1(6) no
C53 Ir5 W8 C805 -165.3(5) no
C61 Ir6 W7 C71 -89.2(4) no
C61 Ir6 W7 C72 -7.3(4) no
C61 Ir6 W7 C701 60.6(5) no
C61 Ir6 W7 C702 69.3(4) no
C61 Ir6 W7 C703 103.2(4) no
C61 Ir6 W7 C704 132.5(4) no
C61 Ir6 W7 C705 128.8(6) no
C61 Ir6 W8 C81 175.6(4) no
C61 Ir6 W8 C82 -106.3(4) no
C61 Ir6 W8 C801 18.5(6) no
C61 Ir6 W8 C802 -43.7(5) no
C61 Ir6 W8 C803 -32.8(4) no
C61 Ir6 W8 C804 2.0(4) no
C61 Ir6 W8 C805 29.6(4) no
C62 Ir6 W7 C71 172.7(4) no
C62 Ir6 W7 C72 -105.4(4) no
C62 Ir6 W7 C701 -37.5(5) no
C62 Ir6 W7 C702 -28.8(4) no
C62 Ir6 W7 C703 5.1(4) no
C62 Ir6 W7 C704 34.4(4) no
C62 Ir6 W7 C705 30.7(6) no
C62 Ir6 W8 C81 61.1(7) no
C62 Ir6 W8 C82 139.2(7) no
C62 Ir6 W8 C801 -96.0(8) no
C62 Ir6 W8 C802 -158.2(7) no
C62 Ir6 W8 C803 -147.3(7) no
C62 Ir6 W8 C804 -112.5(7) no
C62 Ir6 W8 C805 -84.9(7) no
C63 Ir6 W7 C71 52.5(7) no
C63 Ir6 W7 C72 134.4(7) no
C63 Ir6 W7 C701 -157.7(8) no
C63 Ir6 W7 C702 -149.0(7) no
C63 Ir6 W7 C703 -115.1(7) no
C63 Ir6 W7 C704 -85.8(7) no
C63 Ir6 W7 C705 -89.6(8) no
C63 Ir6 W8 C81 -85.1(5) no
C63 Ir6 W8 C82 -7.1(4) no
C63 Ir6 W8 C801 117.7(6) no
C63 Ir6 W8 C802 55.5(5) no
C63 Ir6 W8 C803 66.5(4) no
C63 Ir6 W8 C804 101.2(4) no
C63 Ir6 W8 C805 128.9(4) no
C71 W7 W8 C81 49.0(4) no
C71 W7 W8 C82 140.0(5) no
C71 W7 W8 C801 -31.7(4) no
C71 W7 W8 C802 -47.7(6) no
C71 W7 W8 C803 -104.4(4) no
C71 W7 W8 C804 -91.8(4) no
C71 W7 W8 C805 -57.6(4) no
C71 W7 C701 C702 169.3(6) no
C71 W7 C701 C705 -77.1(6) no
C71 W7 C701 C711 45.7(8) no
C71 W7 C702 C701 -12.8(7) no
C71 W7 C702 C703 -128.1(6) no
C71 W7 C703 C702 80.5(8) no
C71 W7 C703 C704 -35.9(9) no
C71 W7 C704 C703 155.5(6) no
C71 W7 C704 C705 39.2(6) no
C71 W7 C705 C701 99.5(6) no
C71 W7 C705 C704 -142.5(6) no
C72 W7 W8 C81 141.9(4) no
C72 W7 W8 C82 -127.1(5) no
C72 W7 W8 C801 61.2(3) no
C72 W7 W8 C802 45.2(6) no
C72 W7 W8 C803 -11.5(4) no
C72 W7 W8 C804 1.1(4) no
C72 W7 W8 C805 35.2(3) no
C72 W7 C701 C702 81.7(6) no
C72 W7 C701 C705 -164.7(6) no
C72 W7 C701 C711 -41.9(8) no
C72 W7 C702 C701 -93.3(6) no
C72 W7 C702 C703 151.4(6) no
C72 W7 C703 C702 -30.4(6) no
C72 W7 C703 C704 -146.8(6) no
C72 W7 C704 C703 48.9(8) no
C72 W7 C704 C705 -67.4(7) no
C72 W7 C705 C701 17.2(6) no
C72 W7 C705 C704 135.1(5) no
C81 W8 W7 C701 85.1(5) no
C81 W8 W7 C702 163.8(7) no
C81 W8 W7 C703 -104.8(6) no
C81 W8 W7 C704 -37.1(5) no
C81 W8 W7 C705 22.2(5) no
C81 W8 C801 C802 101.2(6) no
C81 W8 C801 C805 -144.1(6) no
C81 W8 C801 C811 -19.6(9) no
C81 W8 C802 C801 -74.2(5) no
C81 W8 C802 C803 167.7(6) no
C81 W8 C803 C802 -14.5(7) no
C81 W8 C803 C804 -126.6(6) no
C81 W8 C804 C803 81.2(7) no
C81 W8 C804 C805 -37.2(8) no
C81 W8 C805 C801 36.8(6) no
C81 W8 C805 C804 154.4(5) no
C82 W8 W7 C701 176.0(6) no
C82 W8 W7 C702 -105.2(7) no
C82 W8 W7 C703 -13.9(7) no
C82 W8 W7 C704 53.9(6) no
C82 W8 W7 C705 113.2(6) no
C82 W8 C801 C802 20.8(6) no
C82 W8 C801 C805 135.5(6) no
C82 W8 C801 C811 -100.0(9) no
C82 W8 C802 C801 -160.6(6) no
C82 W8 C802 C803 81.3(6) no
C82 W8 C803 C802 -90.8(6) no
C82 W8 C803 C804 157.2(6) no
C82 W8 C804 C803 -23.5(7) no
C82 W8 C804 C805 -141.9(5) no
C82 W8 C805 C801 -63.5(7) no
C82 W8 C805 C804 54.1(7) no
C301 W3 W4 C401 130.9(4) no
C301 W3 W4 C402 119.2(4) no
C301 W3 W4 C403 86.1(4) no
C301 W3 W4 C404 59.8(4) no
C301 W3 W4 C405 77.3(5) no
C301 W3 C302 C303 -117.8(8) no
C301 W3 C303 C302 35.7(5) no
C301 W3 C303 C304 -80.8(5) no
C301 W3 C304 C303 76.1(5) no
C301 W3 C304 C305 -37.9(5) no
C301 W3 C305 C304 115.1(7) no
C301 C302 W3 C303 117.8(8) no
C301 C302 W3 C304 80.0(6) no
C301 C302 W3 C305 37.7(5) no
C301 C302 C303 C304 -1.0(10) no
C301 C305 W3 C302 -35.8(5) no
C301 C305 W3 C303 -76.5(5) no
C301 C305 W3 C304 -115.1(7) no
C301 C305 C304 C303 -1.0(10) no
C302 W3 W4 C401 -172.5(4) no
C302 W3 W4 C402 175.8(4) no
C302 W3 W4 C403 142.7(4) no
C302 W3 W4 C404 116.4(4) no
C302 W3 W4 C405 134.0(5) no
C302 W3 C301 C305 116.8(7) no
C302 W3 C301 C311 -125.0(10) no
C302 W3 C303 C304 -116.6(7) no
C302 W3 C304 C303 36.3(5) no
C302 W3 C304 C305 -77.6(5) no
C302 W3 C305 C304 79.3(6) no
C302 C301 W3 C303 -36.4(5) no
C302 C301 W3 C304 -78.7(6) no
C302 C301 W3 C305 -116.8(7) no
C302 C301 C305 C304 .1(9) no
C302 C303 W3 C304 116.6(7) no
C302 C303 W3 C305 77.9(5) no
C302 C303 C304 C305 1.0(10) no
C303 W3 W4 C401 -105.7(6) no
C303 W3 W4 C402 -117.3(6) no
C303 W3 W4 C403 -150.5(6) no
C303 W3 W4 C404 -176.7(6) no
C303 W3 W4 C405 -159.2(6) no
C303 W3 C301 C305 80.4(5) no
C303 W3 C301 C311 -161.5(9) no
C303 W3 C304 C305 -114.0(7) no
C303 W3 C305 C304 38.7(5) no
C303 C302 W3 C304 -37.8(5) no
C303 C302 W3 C305 -80.1(6) no
C303 C302 C301 C305 .6(9) no
C303 C302 C301 C311 -174.8(8) no
C303 C304 W3 C305 114.0(7) no
C304 W3 W4 C401 -12.1(7) no
C304 W3 W4 C402 -23.8(6) no
C304 W3 W4 C403 -56.9(6) no
C304 W3 W4 C404 -83.2(7) no
C304 W3 W4 C405 -65.6(7) no
C304 W3 C301 C305 38.1(5) no
C304 W3 C301 C311 156.2(9) no
C304 C303 W3 C305 -38.7(5) no
C304 C305 C301 C311 175.7(8) no
C305 W3 W4 C401 68.7(5) no
C305 W3 W4 C402 57.0(5) no
C305 W3 W4 C403 23.9(5) no
C305 W3 W4 C404 -2.4(5) no
C305 W3 W4 C405 15.2(6) no
C305 W3 C301 C311 118.0(10) no
C401 W4 C402 C403 117.5(8) no
C401 W4 C403 C402 -36.9(5) no
C401 W4 C403 C404 80.7(5) no
C401 W4 C404 C403 -77.1(5) no
C401 W4 C404 C405 37.4(5) no
C401 W4 C405 C404 -115.8(7) no
C401 C402 W4 C403 -117.5(8) no
C401 C402 W4 C404 -80.7(5) no
C401 C402 W4 C405 -38.0(5) no
C401 C402 C403 C404 1.0(10) no
C401 C405 W4 C402 37.8(5) no
C401 C405 W4 C403 78.0(5) no
C401 C405 W4 C404 115.8(7) no
C401 C405 C404 C403 .3(9) no
C402 W4 C401 C405 -115.1(7) no
C402 W4 C401 C411 120.0(10) no
C402 W4 C403 C404 117.7(8) no
C402 W4 C404 C403 -35.8(5) no
C402 W4 C404 C405 78.7(6) no
C402 W4 C405 C404 -78.0(6) no
C402 C401 W4 C403 35.8(5) no
C402 C401 W4 C404 77.0(5) no
C402 C401 W4 C405 115.1(7) no
C402 C401 C405 C404 .1(9) no
C402 C403 W4 C404 -117.7(8) no
C402 C403 W4 C405 -78.8(6) no
C402 C403 C404 C405 -.6(9) no
C403 W4 C401 C405 -79.3(5) no
C403 W4 C401 C411 155.9(9) no
C403 W4 C404 C405 114.5(8) no
C403 W4 C405 C404 -37.8(5) no
C403 C402 W4 C404 36.8(5) no
C403 C402 W4 C405 79.5(6) no
C403 C402 C401 C405 -.5(9) no
C403 C402 C401 C411 171.5(8) no
C403 C404 W4 C405 -114.5(8) no
C404 W4 C401 C405 -38.1(5) no
C404 W4 C401 C411 -162.9(9) no
C404 C403 W4 C405 38.9(5) no
C404 C405 C401 C411 -171.2(8) no
C405 W4 C401 C411 -125.0(10) no
C701 W7 W8 C801 4.4(5) no
C701 W7 W8 C802 -11.7(6) no
C701 W7 W8 C803 -68.3(5) no
C701 W7 W8 C804 -55.8(5) no
C701 W7 W8 C805 -21.6(5) no
C701 W7 C702 C703 -115.3(8) no
C701 W7 C703 C702 37.8(5) no
C701 W7 C703 C704 -78.6(6) no
C701 W7 C704 C703 79.7(6) no
C701 W7 C704 C705 -36.6(5) no
C701 W7 C705 C704 117.9(8) no
C701 C702 W7 C703 115.3(8) no
C701 C702 W7 C704 79.1(6) no
C701 C702 W7 C705 38.5(5) no
C701 C702 C703 C704 -3.0(10) no
C701 C705 W7 C702 -38.8(5) no
C701 C705 W7 C703 -81.1(6) no
C701 C705 W7 C704 -117.9(8) no
C701 C705 C704 C703 1.0(10) no
C702 W7 W8 C801 83.2(7) no
C702 W7 W8 C802 67.1(8) no
C702 W7 W8 C803 10.4(7) no
C702 W7 W8 C804 23.0(7) no
C702 W7 W8 C805 57.2(6) no
C702 W7 C701 C705 113.6(8) no
C702 W7 C701 C711 -124.0(10) no
C702 W7 C703 C704 -116.4(8) no
C702 W7 C704 C703 37.7(6) no
C702 W7 C704 C705 -78.6(6) no
C702 W7 C705 C704 79.1(6) no
C702 C701 W7 C703 -37.8(5) no
C702 C701 W7 C704 -77.9(6) no
C702 C701 W7 C705 -113.6(8) no
C702 C701 C705 C704 -3.0(10) no
C702 C703 W7 C704 116.4(8) no
C702 C703 W7 C705 79.5(6) no
C702 C703 C704 C705 1.0(10) no
C703 W7 W8 C801 174.5(6) no
C703 W7 W8 C802 158.4(8) no
C703 W7 W8 C803 101.8(7) no
C703 W7 W8 C804 114.3(6) no
C703 W7 W8 C805 148.5(6) no
C703 W7 C701 C705 75.8(6) no
C703 W7 C701 C711 -161.0(10) no
C703 W7 C704 C705 -116.3(8) no
C703 W7 C705 C704 36.8(5) no
C703 C702 W7 C704 -36.3(5) no
C703 C702 W7 C705 -76.9(6) no
C703 C702 C701 C705 4.0(10) no
C703 C702 C701 C711 -173.9(9) no
C703 C704 W7 C705 116.3(8) no
C704 W7 W8 C801 -117.8(5) no
C704 W7 W8 C802 -133.8(7) no
C704 W7 W8 C803 169.5(5) no
C704 W7 W8 C804 -177.9(5) no
C704 W7 W8 C805 -143.8(5) no
C704 W7 C701 C705 35.7(5) no
C704 W7 C701 C711 158.5(9) no
C704 C703 W7 C705 -36.9(6) no
C704 C705 C701 C711 174.6(9) no
C705 W7 W8 C801 -58.5(5) no
C705 W7 W8 C802 -74.5(7) no
C705 W7 W8 C803 -131.2(5) no
C705 W7 W8 C804 -118.6(5) no
C705 W7 W8 C805 -84.5(5) no
C705 W7 C701 C711 123.0(10) no
C801 W8 C802 C803 -118.0(8) no
C801 W8 C803 C802 36.3(5) no
C801 W8 C803 C804 -75.7(6) no
C801 W8 C804 C803 82.6(6) no
C801 W8 C804 C805 -35.8(5) no
C801 W8 C805 C804 117.6(8) no
C801 C802 W8 C803 118.0(8) no
C801 C802 W8 C804 79.0(6) no
C801 C802 W8 C805 37.1(5) no
C801 C802 C803 C804 .0(10) no
C801 C805 W8 C802 -38.9(5) no
C801 C805 W8 C803 -81.5(6) no
C801 C805 W8 C804 -117.6(8) no
C801 C805 C804 C803 -1.0(10) no
C802 W8 C801 C805 114.7(7) no
C802 W8 C801 C811 -121.0(10) no
C802 W8 C803 C804 -112.1(8) no
C802 W8 C804 C803 40.2(6) no
C802 W8 C804 C805 -78.2(5) no
C802 W8 C805 C804 78.7(6) no
C802 C801 W8 C803 -36.7(5) no
C802 C801 W8 C804 -77.8(6) no
C802 C801 W8 C805 -114.7(7) no
C802 C801 C805 C804 .9(9) no
C802 C803 W8 C804 112.1(8) no
C802 C803 W8 C805 76.0(6) no
C802 C803 C804 C805 .4(9) no
C803 W8 C801 C805 77.9(5) no
C803 W8 C801 C811 -158.0(10) no
C803 W8 C804 C805 -118.4(8) no
C803 W8 C805 C804 36.1(5) no
C803 C802 W8 C804 -39.1(5) no
C803 C802 W8 C805 -80.9(6) no
C803 C802 C801 C805 -1.0(10) no
C803 C802 C801 C811 -171.1(8) no
C803 C804 W8 C805 118.4(8) no
C804 W8 C801 C805 36.9(5) no
C804 W8 C801 C811 161.0(10) no
C804 C803 W8 C805 -36.1(5) no
C804 C805 C801 C811 171.2(9) no
C805 W8 C801 C811 124.0(10) no
